data_7038798
loop_
_publ_author_name
'Fiedler, Tobias'
'Bhuvanesh, Nattamai'
'Hampel, Frank'
'Reibenspies, Joseph H.'
'Gladysz, John A.'

_publ_section_title
;
 Gyroscope like molecules consisting of trigonal or square planar osmium
 rotators within three-spoked dibridgehead diphosphine stators: syntheses,
 substitution reactions, structures, and dynamic properties.
;
_journal_issue 16
_journal_name_full 'Dalton transactions (Cambridge, England : 2003)'
_journal_page_first 7131
_journal_page_last 7147
_journal_paper_doi 10.1039/c6dt00692b
_journal_volume 45
_journal_year 2016
_chemical_formula_sum 'C44 H84 Br2 O2 Os P2'
_chemical_formula_weight 1057.07
_chemical_name_systematic
; 
 ? 
;
_space_group_IT_number 2
_symmetry_cell_setting triclinic
_symmetry_space_group_name_Hall '-P 1'
_symmetry_space_group_name_H-M 'P -1'
_atom_sites_solution_hydrogens geom
_atom_sites_solution_primary direct
_atom_sites_solution_secondary difmap
_audit_creation_method SHELXL-97
_audit_update_record
;
2016-01-11 deposited with the CCDC.
2016-03-16 downloaded from the CCDC.
;
_cell_angle_alpha 89.6590(10)
_cell_angle_beta 73.2110(10)
_cell_angle_gamma 72.8080(10)
_cell_formula_units_Z 4
_cell_length_a 12.1297(14)
_cell_length_b 20.476(2)
_cell_length_c 20.998(2)
_cell_measurement_reflns_used 9905
_cell_measurement_temperature 110(2)
_cell_measurement_theta_max 22.37
_cell_measurement_theta_min 2.30
_cell_volume 4751.8(9)
_computing_cell_refinement
; 
  APEX-II(BRUKER-NONIUS, 2003) 
;
_computing_data_collection 'APEX-II (BRUKER-NONIUS, 2003)'
_computing_data_reduction APEX-II
_computing_molecular_graphics 'X-SEED (Barbour, 2001)'
_computing_publication_material 'Bruker SHELXTL'
_computing_structure_refinement 'SHELXL-97 (Sheldrick, 2008)'
_computing_structure_solution 'SHELXS-97 (Sheldrick, 2008)'
_diffrn_ambient_temperature 110(2)
_diffrn_measured_fraction_theta_full 0.990
_diffrn_measured_fraction_theta_max 0.990
_diffrn_measurement_device_type 'APEX II'
_diffrn_measurement_method 'omega scans'
_diffrn_radiation_monochromator graphite
_diffrn_radiation_source 'fine-focus sealed tube'
_diffrn_radiation_type MoK\a
_diffrn_radiation_wavelength 0.71073
_diffrn_reflns_av_R_equivalents 0.0341
_diffrn_reflns_av_sigmaI/netI 0.0442
_diffrn_reflns_limit_h_max 12
_diffrn_reflns_limit_h_min -12
_diffrn_reflns_limit_k_max 21
_diffrn_reflns_limit_k_min -21
_diffrn_reflns_limit_l_max 22
_diffrn_reflns_limit_l_min -22
_diffrn_reflns_number 31737
_diffrn_reflns_theta_full 22.40
_diffrn_reflns_theta_max 22.40
_diffrn_reflns_theta_min 1.39
_exptl_absorpt_coefficient_mu 4.465
_exptl_absorpt_correction_T_max 0.8777
_exptl_absorpt_correction_T_min 0.2498
_exptl_absorpt_correction_type multi-scan
_exptl_absorpt_process_details 'SADABS; (Sheldrick, 2006)'
_exptl_crystal_colour colorless
_exptl_crystal_density_diffrn 1.478
_exptl_crystal_density_method 'not measured'
_exptl_crystal_description needle
_exptl_crystal_F_000 2160
_exptl_crystal_size_max 0.43
_exptl_crystal_size_mid 0.04
_exptl_crystal_size_min 0.03
_refine_diff_density_max 2.337
_refine_diff_density_min -4.271
_refine_diff_density_rms 0.286
_refine_ls_extinction_method none
_refine_ls_goodness_of_fit_ref 1.034
_refine_ls_hydrogen_treatment constr
_refine_ls_matrix_type full
_refine_ls_number_parameters 913
_refine_ls_number_reflns 12121
_refine_ls_number_restraints 696
_refine_ls_restrained_S_all 1.017
_refine_ls_R_factor_all 0.0985
_refine_ls_R_factor_gt 0.0845
_refine_ls_shift/su_max 0.000
_refine_ls_shift/su_mean 0.000
_refine_ls_structure_factor_coef Fsqd
_refine_ls_weighting_details
; calc 
 [1.00000+-1.00000exp(-8.00(sin\q/\l)^2^)]/ 
   [\s^2^(Fo^2^)+0.0000+252.1994*P+(0.0289P)^2^+0.0000sin\q/\l] 
 where P = 0.33333Fo^2^ + 0.66667Fc^2^ 
;
_refine_ls_weighting_scheme calc
_refine_ls_wR_factor_gt 0.2209
_refine_ls_wR_factor_ref 0.2291
_reflns_number_gt 10278
_reflns_number_total 12121
_reflns_threshold_expression >2sigma(I)
_cod_data_source_file c6dt00692b2.cif
_cod_data_source_block face
_cod_depositor_comments
;
The following automatic conversions were performed:

'_symmetry_cell_setting' value 'Triclinic' changed to 'triclinic'
according to
/usr/data/users/saulius/crontab/automatic-downloads/rss-feeds/RSC/lib/dictionaries/cif_core.dic
dictionary named 'cif_core.dic' version 2.4.2 from 2011-04-26.

Automatic conversion script
Id: cif_fix_values 4268 2015-11-12 08:31:59Z antanas 

 Adding full bibliography for 7038796--7038804.cif.
;
_cod_original_cell_volume 4751.8(10)
_cod_original_sg_symbol_H-M P-1
_cod_database_code 7038798

loop_
_symmetry_equiv_pos_as_xyz
'x, y, z'
'-x, -y, -z'

loop_
_atom_site_label
_atom_site_type_symbol
_atom_site_fract_x
_atom_site_fract_y
_atom_site_fract_z
_atom_site_U_iso_or_equiv
_atom_site_adp_type
_atom_site_occupancy
_atom_site_symmetry_multiplicity
_atom_site_calc_flag
_atom_site_refinement_flags
Os1 Os 0.60073(6) 0.13839(4) 0.36955(4) 0.0194(2) Uani 1 1 d .
Br1 Br 0.54819(18) 0.05502(10) 0.30056(10) 0.0318(5) Uani 1 1 d .
Br2 Br 0.80415(17) 0.12470(12) 0.27956(10) 0.0355(5) Uani 1 1 d .
P1 P 0.7073(4) 0.0462(2) 0.4218(2) 0.0201(10) Uani 1 1 d .
P2 P 0.5070(4) 0.2280(3) 0.3096(3) 0.0247(11) Uani 1 1 d .
C1 C 0.451(3) 0.1445(11) 0.4340(14) 0.039(6) Uani 1 1 d .
O1 O 0.3673(14) 0.1445(7) 0.4683(8) 0.028(3) Uani 1 1 d .
C2 C 0.629(2) 0.2034(12) 0.4203(11) 0.034(5) Uani 1 1 d .
O2 O 0.6365(16) 0.2458(8) 0.4532(9) 0.045(4) Uani 1 1 d .
C3 C 0.8664(17) 0.0380(10) 0.4137(10) 0.030(4) Uani 1 1 d DU
H3A H 0.8927 0.0030 0.4421 0.036 Uiso 1 1 d R
H3B H 0.9141 0.0214 0.3682 0.036 Uiso 1 1 d R
C4 C 0.8905(16) 0.1019(10) 0.4377(11) 0.035(3) Uani 1 1 d DU
H4A H 0.8832 0.1333 0.4032 0.042 Uiso 1 1 d R
H4B H 0.8318 0.1246 0.4790 0.042 Uiso 1 1 d R
C5 C 1.0197(16) 0.0869(10) 0.4410(12) 0.040(3) Uani 1 1 d DU
H5A H 1.0760 0.0563 0.4031 0.048 Uiso 1 1 d R
H5B H 1.0215 0.0623 0.4805 0.048 Uiso 1 1 d R
C6 C 1.0630(19) 0.1491(10) 0.4455(11) 0.044(4) Uani 1 1 d DU
H6A H 1.1443 0.1328 0.4486 0.053 Uiso 1 1 d R
H6B H 1.0662 0.1720 0.4047 0.053 Uiso 1 1 d R
C7 C 0.986(2) 0.1991(11) 0.5066(9) 0.046(4) Uani 1 1 d DU
H7A H 0.9019 0.2090 0.5089 0.055 Uiso 1 1 d R
H7B H 1.0067 0.2414 0.4989 0.055 Uiso 1 1 d R
C8 C 1.004(2) 0.1714(12) 0.5721(10) 0.050(4) Uani 1 1 d DU
H8A H 1.0886 0.1592 0.5687 0.060 Uiso 1 1 d R
H8B H 0.9795 0.1303 0.5805 0.060 Uiso 1 1 d R
C9 C 0.9312(18) 0.2250(13) 0.6326(13) 0.057(4) Uani 1 1 d DU
H9A H 0.9448 0.2054 0.6728 0.068 Uiso 1 1 d R
H9B H 0.9609 0.2645 0.6265 0.068 Uiso 1 1 d R
C10 C 0.7935(18) 0.2517(11) 0.6452(14) 0.055(4) Uani 1 1 d DU
H10A H 0.7810 0.2747 0.6062 0.066 Uiso 1 1 d R
H10B H 0.7547 0.2856 0.6831 0.066 Uiso 1 1 d R
C11 C 0.7345(18) 0.1943(11) 0.6517(13) 0.049(4) Uani 1 1 d DU
H11A H 0.7430 0.1725 0.6919 0.059 Uiso 1 1 d R
H11B H 0.7742 0.1594 0.6147 0.059 Uiso 1 1 d R
C12 C 0.6010(17) 0.2201(10) 0.6550(13) 0.045(4) Uani 1 1 d DU
H12A H 0.5630 0.2584 0.6888 0.054 Uiso 1 1 d R
H12B H 0.5929 0.2374 0.6130 0.054 Uiso 1 1 d R
C13 C 0.534(2) 0.1668(9) 0.6739(11) 0.043(4) Uani 1 1 d DU
H13A H 0.4522 0.1876 0.6726 0.052 Uiso 1 1 d R
H13B H 0.5298 0.1561 0.7194 0.052 Uiso 1 1 d R
C14 C 0.590(2) 0.1006(9) 0.6267(8) 0.036(3) Uani 1 1 d DU
H14A H 0.6699 0.0776 0.6295 0.043 Uiso 1 1 d R
H14B H 0.5405 0.0708 0.6427 0.043 Uiso 1 1 d R
C15 C 0.5948(18) 0.1129(9) 0.5544(8) 0.030(3) Uani 1 1 d DU
H15A H 0.6496 0.1393 0.5369 0.036 Uiso 1 1 d R
H15B H 0.5159 0.1389 0.5517 0.036 Uiso 1 1 d R
C16 C 0.6366(17) 0.0449(9) 0.5116(9) 0.027(4) Uani 1 1 d DU
H16A H 0.5685 0.0275 0.5181 0.032 Uiso 1 1 d R
H16B H 0.6944 0.0129 0.5294 0.032 Uiso 1 1 d R
C17 C 0.7197(18) -0.0393(11) 0.3927(10) 0.036(4) Uani 1 1 d DU
H17A H 0.7470 -0.0704 0.4239 0.043 Uiso 1 1 d R
H17B H 0.6397 -0.0405 0.3948 0.043 Uiso 1 1 d R
C18 C 0.804(2) -0.0651(12) 0.3220(11) 0.051(4) Uani 1 1 d DU
H18A H 0.8870 -0.0817 0.3231 0.061 Uiso 1 1 d R
H18B H 0.7982 -0.0284 0.2925 0.061 Uiso 1 1 d R
C19 C 0.773(3) -0.1231(15) 0.2930(14) 0.072(5) Uani 1 1 d DU
H19A H 0.7952 -0.1631 0.3170 0.087 Uiso 1 1 d R
H19B H 0.6862 -0.1096 0.3016 0.087 Uiso 1 1 d R
C20 C 0.850(3) -0.143(2) 0.2202(14) 0.095(5) Uani 1 1 d DU
H20A H 0.8534 -0.1010 0.1987 0.114 Uiso 1 1 d R
H20B H 0.9328 -0.1708 0.2141 0.114 Uiso 1 1 d R
C21 C 0.845(3) -0.177(2) 0.1573(18) 0.102(6) Uani 1 1 d DU
H21A H 0.9080 -0.2085 0.1226 0.123 Uiso 1 1 d R
H21B H 0.8035 -0.2033 0.1883 0.123 Uiso 1 1 d R
C22 C 0.712(3) -0.159(2) 0.1604(19) 0.104(6) Uani 1 1 d DU
H22A H 0.6668 -0.1189 0.1910 0.125 Uiso 1 1 d R
H22B H 0.6555 -0.1826 0.1558 0.125 Uiso 1 1 d R
C23 C 0.738(3) -0.121(2) 0.096(2) 0.110(6) Uani 1 1 d DU
H23A H 0.7872 -0.0918 0.0948 0.132 Uiso 1 1 d R
H23B H 0.7683 -0.1554 0.0583 0.132 Uiso 1 1 d R
C24 C 0.604(3) -0.0776(17) 0.115(2) 0.104(6) Uani 1 1 d DU
H24A H 0.5638 -0.1071 0.1021 0.125 Uiso 1 1 d R
H24B H 0.5767 -0.0698 0.1634 0.125 Uiso 1 1 d R
C25 C 0.578(4) -0.0123(15) 0.0774(19) 0.089(5) Uani 1 1 d DU
H25A H 0.4912 0.0065 0.0892 0.107 Uiso 1 1 d R
H25B H 0.6073 -0.0221 0.0294 0.107 Uiso 1 1 d R
C26 C 0.623(3) 0.0456(12) 0.0953(18) 0.074(5) Uani 1 1 d DU
H26A H 0.6268 0.0431 0.1407 0.089 Uiso 1 1 d R
H26B H 0.7041 0.0388 0.0661 0.089 Uiso 1 1 d R
C27 C 0.544(2) 0.1178(11) 0.0914(15) 0.060(4) Uani 1 1 d DU
H27A H 0.4649 0.1263 0.1237 0.072 Uiso 1 1 d R
H27B H 0.5335 0.1186 0.0473 0.072 Uiso 1 1 d R
C28 C 0.595(2) 0.1748(13) 0.1032(10) 0.049(4) Uani 1 1 d DU
H28A H 0.5433 0.2182 0.0953 0.059 Uiso 1 1 d R
H28B H 0.6724 0.1660 0.0695 0.059 Uiso 1 1 d R
C29 C 0.6161(16) 0.1813(12) 0.1712(8) 0.038(4) Uani 1 1 d DU
H29A H 0.6613 0.1371 0.1816 0.046 Uiso 1 1 d R
H29B H 0.6636 0.2124 0.1690 0.046 Uiso 1 1 d R
C30 C 0.4947(15) 0.2077(11) 0.2266(9) 0.030(4) Uani 1 1 d DU
H30A H 0.4512 0.1742 0.2312 0.036 Uiso 1 1 d R
H30B H 0.4463 0.2492 0.2134 0.036 Uiso 1 1 d R
C31 C 0.579(2) 0.2952(10) 0.2985(11) 0.035(4) Uani 1 1 d DU
H31A H 0.5803 0.3117 0.3412 0.042 Uiso 1 1 d R
H31B H 0.6617 0.2726 0.2729 0.042 Uiso 1 1 d R
C32 C 0.5329(19) 0.3567(9) 0.2611(10) 0.032(3) Uani 1 1 d DU
H32A H 0.5552 0.3439 0.2138 0.039 Uiso 1 1 d R
H32B H 0.4458 0.3733 0.2779 0.039 Uiso 1 1 d R
C33 C 0.583(2) 0.4145(9) 0.2741(11) 0.038(3) Uani 1 1 d DU
H33A H 0.6698 0.3958 0.2605 0.045 Uiso 1 1 d R
H33B H 0.5566 0.4280 0.3214 0.045 Uiso 1 1 d R
C34 C 0.5575(17) 0.4747(9) 0.2318(10) 0.036(3) Uani 1 1 d DU
H34A H 0.5907 0.5084 0.2446 0.043 Uiso 1 1 d R
H34B H 0.5935 0.4629 0.1843 0.043 Uiso 1 1 d R
C35 C 0.4225(16) 0.5088(11) 0.2443(10) 0.042(4) Uani 1 1 d DU
H35A H 0.3904 0.4767 0.2276 0.051 Uiso 1 1 d R
H35B H 0.4070 0.5499 0.2207 0.051 Uiso 1 1 d R
C36 C 0.3502(19) 0.5307(13) 0.3178(11) 0.055(4) Uani 1 1 d DU
H36A H 0.3657 0.4898 0.3417 0.066 Uiso 1 1 d R
H36B H 0.3809 0.5634 0.3346 0.066 Uiso 1 1 d R
C37 C 0.215(2) 0.5639(15) 0.3287(12) 0.067(5) Uani 1 1 d DU
H37A H 0.1869 0.5358 0.3041 0.080 Uiso 1 1 d R
H37B H 0.1980 0.6095 0.3130 0.080 Uiso 1 1 d R
C38 C 0.146(3) 0.5627(14) 0.4034(13) 0.077(5) Uani 1 1 d DU
H38A H 0.0613 0.5862 0.4102 0.092 Uiso 1 1 d R
H38B H 0.1759 0.5903 0.4274 0.092 Uiso 1 1 d R
C39 C 0.170(3) 0.4954(12) 0.4393(14) 0.076(5) Uani 1 1 d DU
H39A H 0.2504 0.4770 0.4434 0.092 Uiso 1 1 d R
H39B H 0.1135 0.5019 0.4836 0.092 Uiso 1 1 d R
C40 C 0.144(3) 0.4459(12) 0.3976(14) 0.068(5) Uani 1 1 d DU
H40A H 0.0764 0.4696 0.3822 0.082 Uiso 1 1 d R
H40B H 0.2138 0.4299 0.3586 0.082 Uiso 1 1 d R
C41 C 0.113(2) 0.3848(11) 0.4290(12) 0.053(4) Uani 1 1 d DU
H41A H 0.1075 0.3540 0.3960 0.063 Uiso 1 1 d R
H41B H 0.0348 0.3998 0.4624 0.063 Uiso 1 1 d R
C42 C 0.1979(16) 0.3390(12) 0.4632(11) 0.046(4) Uani 1 1 d DU
H42A H 0.1945 0.3671 0.5010 0.055 Uiso 1 1 d R
H42B H 0.1767 0.2986 0.4799 0.055 Uiso 1 1 d R
C43 C 0.3292(17) 0.3117(11) 0.4200(9) 0.039(4) Uani 1 1 d DU
H43A H 0.3825 0.2846 0.4435 0.046 Uiso 1 1 d R
H43B H 0.3538 0.3522 0.4075 0.046 Uiso 1 1 d R
C44 C 0.3480(18) 0.2721(10) 0.3546(9) 0.028(4) Uani 1 1 d DU
H44A H 0.3128 0.3025 0.3253 0.034 Uiso 1 1 d R
H44B H 0.3038 0.2391 0.3666 0.034 Uiso 1 1 d R
Os51 Os 0.10900(6) 0.36096(4) 0.12979(4) 0.0194(2) Uani 1 1 d .
Br51 Br 0.21033(19) 0.37344(12) 0.21936(10) 0.0351(5) Uani 1 1 d .
Br52 Br -0.09495(17) 0.44423(10) 0.19959(10) 0.0320(5) Uani 1 1 d .
P51 P 0.0449(4) 0.2709(3) 0.1895(2) 0.0240(11) Uani 1 1 d .
P52 P 0.1756(4) 0.4533(2) 0.0781(2) 0.0201(10) Uani 1 1 d .
C51 C 0.2506(18) 0.2960(10) 0.0793(11) 0.031(3) Uani 1 1 d .
O51 O 0.3340(14) 0.2542(7) 0.0455(8) 0.044(4) Uani 1 1 d .
C52 C 0.0280(19) 0.3564(10) 0.0650(12) 0.031(3) Uani 1 1 d .
O52 O -0.0222(12) 0.3571(7) 0.0325(8) 0.031(3) Uani 1 1 d .
C53 C -0.0243(17) 0.2272(10) 0.1436(9) 0.029(4) Uani 1 1 d DU
H53A H -0.0536 0.1943 0.1715 0.035 Uiso 1 1 d R
H53B H -0.0936 0.2619 0.1376 0.035 Uiso 1 1 d R
C54 C 0.0598(18) 0.1872(11) 0.0773(9) 0.038(4) Uani 1 1 d DU
H54A H 0.0944 0.2191 0.0505 0.046 Uiso 1 1 d R
H54B H 0.1255 0.1499 0.0836 0.046 Uiso 1 1 d R
C55 C -0.006(2) 0.1605(11) 0.0370(10) 0.046(4) Uani 1 1 d DU
H55A H 0.0496 0.1396 -0.0058 0.055 Uiso 1 1 d R
H55B H -0.0691 0.1982 0.0287 0.055 Uiso 1 1 d R
C56 C -0.068(2) 0.1090(11) 0.0718(12) 0.049(4) Uani 1 1 d DU
H56A H -0.1077 0.0934 0.0440 0.059 Uiso 1 1 d R
H56B H -0.1284 0.1305 0.1131 0.059 Uiso 1 1 d R
C57 C 0.023(2) 0.0456(11) 0.0874(15) 0.059(4) Uani 1 1 d DU
H57A H 0.0954 0.0346 0.0500 0.071 Uiso 1 1 d R
H57B H 0.0425 0.0589 0.1258 0.071 Uiso 1 1 d R
C58 C -0.019(2) -0.0181(11) 0.1013(16) 0.067(4) Uani 1 1 d DU
H58A H -0.0400 -0.0313 0.0632 0.081 Uiso 1 1 d R
H58B H -0.0910 -0.0075 0.1392 0.081 Uiso 1 1 d R
C59 C 0.082(3) -0.0765(14) 0.1133(13) 0.070(4) Uani 1 1 d DU
H59A H 0.1594 -0.0815 0.0808 0.084 Uiso 1 1 d R
H59B H 0.0608 -0.1180 0.1089 0.084 Uiso 1 1 d R
C60 C 0.100(3) -0.0682(15) 0.1814(12) 0.067(4) Uani 1 1 d DU
H60A H 0.1161 -0.1127 0.1994 0.080 Uiso 1 1 d R
H60B H 0.0239 -0.0390 0.2097 0.080 Uiso 1 1 d R
C61 C 0.197(2) -0.0352(14) 0.1844(11) 0.061(4) Uani 1 1 d DU
H61A H 0.2747 -0.0699 0.1685 0.074 Uiso 1 1 d R
H61B H 0.1963 0.0019 0.1554 0.074 Uiso 1 1 d R
C62 C 0.175(2) -0.0099(11) 0.2564(10) 0.044(4) Uani 1 1 d DU
H62A H 0.0961 0.0239 0.2722 0.053 Uiso 1 1 d R
H62B H 0.1759 -0.0475 0.2849 0.053 Uiso 1 1 d R
C63 C 0.2620(19) 0.0251(9) 0.2692(11) 0.039(3) Uani 1 1 d DU
H63A H 0.3401 -0.0094 0.2549 0.047 Uiso 1 1 d R
H63B H 0.2463 0.0394 0.3156 0.047 Uiso 1 1 d R
C64 C 0.2696(18) 0.0847(9) 0.2258(11) 0.042(4) Uani 1 1 d DU
H64A H 0.3243 0.1051 0.2375 0.051 Uiso 1 1 d R
H64B H 0.3043 0.0681 0.1792 0.051 Uiso 1 1 d R
C65 C 0.1501(16) 0.1429(9) 0.2376(11) 0.035(4) Uani 1 1 d DU
H65A H 0.1081 0.1564 0.2844 0.042 Uiso 1 1 d R
H65B H 0.0991 0.1262 0.2183 0.042 Uiso 1 1 d R
C66 C 0.1764(19) 0.2026(10) 0.1989(11) 0.034(4) Uani 1 1 d DU
H66A H 0.2320 0.1863 0.1549 0.040 Uiso 1 1 d R
H66B H 0.2167 0.2227 0.2232 0.040 Uiso 1 1 d R
C67 C -0.0686(19) 0.2911(12) 0.2716(10) 0.035(4) Uani 1 1 d DU
H67A H -0.1393 0.3266 0.2683 0.042 Uiso 1 1 d R
H67B H -0.0923 0.2503 0.2839 0.042 Uiso 1 1 d R
C68 C -0.0299(18) 0.3166(12) 0.3282(8) 0.039(4) Uani 1 1 d DU
H68A H 0.0431 0.2826 0.3307 0.046 Uiso 1 1 d R
H68B H -0.0122 0.3594 0.3183 0.046 Uiso 1 1 d R
C69 C -0.1240(17) 0.3236(12) 0.3964(10) 0.048(4) Uani 1 1 d DU
H69A H -0.1392 0.2799 0.4048 0.057 Uiso 1 1 d R
H69B H -0.0895 0.3333 0.4300 0.057 Uiso 1 1 d R
C70 C -0.245(2) 0.3778(11) 0.4057(15) 0.060(4) Uani 1 1 d DU
H70A H -0.2826 0.3687 0.3734 0.072 Uiso 1 1 d R
H70B H -0.2964 0.3748 0.4497 0.072 Uiso 1 1 d R
C71 C -0.234(2) 0.4505(11) 0.4004(16) 0.068(5) Uani 1 1 d DU
H71A H -0.1993 0.4569 0.3540 0.081 Uiso 1 1 d R
H71B H -0.1790 0.4555 0.4243 0.081 Uiso 1 1 d R
C72 C -0.357(3) 0.5051(13) 0.4311(18) 0.083(5) Uani 1 1 d DU
H72A H -0.3941 0.5008 0.4778 0.099 Uiso 1 1 d R
H72B H -0.4127 0.5039 0.4063 0.099 Uiso 1 1 d R
C73 C -0.332(4) 0.5740(15) 0.4178(16) 0.095(6) Uani 1 1 d DU
H73A H -0.3876 0.6098 0.4515 0.114 Uiso 1 1 d R
H73B H -0.2527 0.5649 0.4234 0.114 Uiso 1 1 d R
C74 C -0.320(4) 0.5986(17) 0.3475(16) 0.105(6) Uani 1 1 d DU
H74A H -0.3999 0.6079 0.3422 0.126 Uiso 1 1 d R
H74B H -0.2655 0.5623 0.3140 0.126 Uiso 1 1 d R
C75 C -0.278(3) 0.6628(16) 0.339(2) 0.106(6) Uani 1 1 d DU
H75A H -0.3216 0.6978 0.3757 0.128 Uiso 1 1 d R
H75B H -0.2873 0.6815 0.2978 0.128 Uiso 1 1 d R
C76 C -0.152(3) 0.6102(18) 0.328(2) 0.109(6) Uani 1 1 d DU
H76A H -0.1422 0.6273 0.3683 0.131 Uiso 1 1 d R
H76B H -0.1338 0.5608 0.3292 0.131 Uiso 1 1 d R
C77 C -0.070(4) 0.6452(19) 0.2804(13) 0.099(6) Uani 1 1 d DU
H77A H 0.0075 0.6207 0.2855 0.119 Uiso 1 1 d R
H77B H -0.0788 0.6937 0.2844 0.119 Uiso 1 1 d R
C78 C -0.055(3) 0.6214(15) 0.2084(14) 0.077(5) Uani 1 1 d DU
H78A H -0.1287 0.6124 0.2079 0.093 Uiso 1 1 d R
H78B H -0.0446 0.6585 0.1806 0.093 Uiso 1 1 d R
C79 C 0.063(2) 0.5641(11) 0.1790(10) 0.047(4) Uani 1 1 d DU
H79A H 0.0532 0.5276 0.2078 0.056 Uiso 1 1 d R
H79B H 0.1365 0.5736 0.1788 0.056 Uiso 1 1 d R
C80 C 0.072(2) 0.5397(10) 0.1083(9) 0.033(4) Uani 1 1 d DU
H80A H 0.0977 0.5724 0.0786 0.039 Uiso 1 1 d R
H80B H -0.0080 0.5414 0.1076 0.039 Uiso 1 1 d R
C81 C 0.1928(18) 0.4551(9) -0.0112(9) 0.028(4) Uani 1 1 d DU
H81A H 0.1129 0.4733 -0.0162 0.033 Uiso 1 1 d R
H81B H 0.2361 0.4875 -0.0283 0.033 Uiso 1 1 d R
C82 C 0.2598(18) 0.3875(9) -0.0554(8) 0.030(3) Uani 1 1 d DU
H82A H 0.3241 0.3598 -0.0392 0.037 Uiso 1 1 d R
H82B H 0.2031 0.3621 -0.0528 0.037 Uiso 1 1 d R
C83 C 0.315(2) 0.3999(9) -0.1280(8) 0.036(4) Uani 1 1 d DU
H83A H 0.3728 0.4248 -0.1300 0.043 Uiso 1 1 d R
H83B H 0.2509 0.4291 -0.1431 0.043 Uiso 1 1 d R
C84 C 0.3735(19) 0.3336(9) -0.1745(10) 0.043(4) Uani 1 1 d DU
H84A H 0.4063 0.3471 -0.2184 0.051 Uiso 1 1 d R
H84B H 0.3131 0.3126 -0.1771 0.051 Uiso 1 1 d R
C85 C 0.4765(17) 0.2806(10) -0.1562(12) 0.042(4) Uani 1 1 d DU
H85A H 0.4452 0.2655 -0.1128 0.051 Uiso 1 1 d R
H85B H 0.5073 0.2412 -0.1886 0.051 Uiso 1 1 d R
C86 C 0.5803(17) 0.3077(10) -0.1548(13) 0.047(4) Uani 1 1 d DU
H86A H 0.6016 0.3303 -0.1951 0.056 Uiso 1 1 d R
H86B H 0.5532 0.3416 -0.1172 0.056 Uiso 1 1 d R
C87 C 0.6883(18) 0.2504(11) -0.1468(14) 0.052(4) Uani 1 1 d DU
H87A H 0.7238 0.2210 -0.1880 0.063 Uiso 1 1 d R
H87B H 0.6642 0.2225 -0.1110 0.063 Uiso 1 1 d R
C88 C 0.787(2) 0.2779(13) -0.1354(12) 0.053(4) Uani 1 1 d DU
H88A H 0.8566 0.2399 -0.1351 0.064 Uiso 1 1 d R
H88B H 0.8122 0.3038 -0.1726 0.064 Uiso 1 1 d R
C89 C 0.746(2) 0.3291(11) -0.0737(9) 0.048(4) Uani 1 1 d DU
H89A H 0.6876 0.3717 -0.0772 0.057 Uiso 1 1 d R
H89B H 0.8162 0.3401 -0.0694 0.057 Uiso 1 1 d R
C90 C 0.691(2) 0.2990(11) -0.0095(9) 0.047(4) Uani 1 1 d DU
H90A H 0.7494 0.2562 -0.0057 0.056 Uiso 1 1 d R
H90B H 0.6201 0.2890 -0.0127 0.056 Uiso 1 1 d R
C91 C 0.6594(17) 0.3496(10) 0.0517(10) 0.043(4) Uani 1 1 d DU
H91A H 0.6443 0.3243 0.0909 0.051 Uiso 1 1 d R
H91B H 0.7279 0.3651 0.0504 0.051 Uiso 1 1 d R
C92 C 0.5477(14) 0.4117(11) 0.0593(12) 0.039(4) Uani 1 1 d DU
H92A H 0.5656 0.4392 0.0221 0.047 Uiso 1 1 d R
H92B H 0.5343 0.4393 0.0996 0.047 Uiso 1 1 d R
C93 C 0.4302(14) 0.3964(10) 0.0620(11) 0.036(4) Uani 1 1 d DU
H93A H 0.4357 0.3787 0.0183 0.043 Uiso 1 1 d R
H93B H 0.4203 0.3613 0.0925 0.043 Uiso 1 1 d R
C94 C 0.3195(15) 0.4605(10) 0.0862(10) 0.033(4) Uani 1 1 d DU
H94A H 0.3381 0.4975 0.0603 0.040 Uiso 1 1 d R
H94B H 0.3095 0.4735 0.1322 0.040 Uiso 1 1 d R

loop_
_atom_site_aniso_label
_atom_site_aniso_U_11
_atom_site_aniso_U_22
_atom_site_aniso_U_33
_atom_site_aniso_U_23
_atom_site_aniso_U_13
_atom_site_aniso_U_12
Os1 0.0211(4) 0.0195(4) 0.0223(4) 0.0077(3) -0.0106(3) -0.0093(3)
Br1 0.0375(11) 0.0305(11) 0.0335(11) 0.0031(8) -0.0191(9) -0.0112(9)
Br2 0.0219(10) 0.0530(13) 0.0349(11) 0.0249(10) -0.0109(9) -0.0144(9)
P1 0.023(2) 0.018(2) 0.020(2) 0.0053(19) -0.008(2) -0.0054(19)
P2 0.026(3) 0.025(3) 0.028(3) 0.011(2) -0.013(2) -0.011(2)
C1 0.054(18) 0.027(12) 0.053(15) 0.014(11) -0.047(15) -0.008(11)
O1 0.018(8) 0.023(7) 0.044(9) 0.005(6) -0.016(7) -0.002(6)
C2 0.045(13) 0.037(13) 0.035(12) 0.016(11) -0.029(10) -0.020(10)
O2 0.068(11) 0.024(8) 0.059(10) 0.014(8) -0.041(9) -0.019(8)
C3 0.025(8) 0.047(9) 0.024(8) 0.018(7) -0.014(7) -0.013(7)
C4 0.029(7) 0.050(8) 0.033(8) 0.015(7) -0.018(6) -0.014(6)
C5 0.030(7) 0.055(8) 0.041(8) 0.014(6) -0.017(6) -0.018(6)
C6 0.031(7) 0.056(8) 0.050(7) 0.017(7) -0.011(6) -0.022(6)
C7 0.040(7) 0.052(8) 0.058(7) 0.010(6) -0.026(7) -0.022(7)
C8 0.047(8) 0.050(8) 0.059(7) -0.002(7) -0.031(7) -0.010(7)
C9 0.057(7) 0.053(8) 0.064(8) -0.008(7) -0.031(7) -0.008(7)
C10 0.058(7) 0.046(8) 0.062(8) -0.012(7) -0.029(7) -0.007(6)
C11 0.055(7) 0.038(8) 0.052(8) -0.012(7) -0.023(7) -0.002(6)
C12 0.050(7) 0.032(7) 0.045(8) -0.005(7) -0.014(7) 0.001(6)
C13 0.048(7) 0.036(7) 0.037(7) 0.001(6) -0.012(7) -0.001(6)
C14 0.040(7) 0.034(7) 0.032(7) 0.003(6) -0.011(6) -0.009(6)
C15 0.030(7) 0.030(7) 0.031(7) 0.005(6) -0.008(6) -0.009(6)
C16 0.025(8) 0.028(8) 0.026(7) 0.007(6) -0.008(7) -0.004(7)
C17 0.031(9) 0.028(9) 0.053(9) 0.004(7) -0.023(8) -0.007(7)
C18 0.045(9) 0.043(8) 0.061(9) -0.004(7) -0.022(7) -0.002(7)
C19 0.070(10) 0.057(9) 0.082(9) -0.022(8) -0.021(8) -0.008(8)
C20 0.095(10) 0.076(10) 0.092(10) -0.032(8) -0.015(9) -0.008(9)
C21 0.107(11) 0.085(11) 0.096(10) -0.030(9) -0.021(9) -0.010(10)
C22 0.107(11) 0.088(11) 0.103(11) -0.020(9) -0.024(10) -0.017(10)
C23 0.110(11) 0.092(10) 0.112(11) -0.011(9) -0.023(10) -0.016(9)
C24 0.104(11) 0.086(9) 0.110(11) -0.011(9) -0.022(10) -0.022(9)
C25 0.086(10) 0.082(9) 0.096(11) -0.014(9) -0.024(9) -0.021(8)
C26 0.066(9) 0.078(8) 0.074(10) -0.002(8) -0.023(8) -0.014(8)
C27 0.050(8) 0.075(8) 0.057(9) -0.002(8) -0.022(7) -0.017(7)
C28 0.038(8) 0.067(8) 0.041(7) 0.003(7) -0.015(7) -0.011(7)
C29 0.026(7) 0.051(8) 0.037(8) 0.008(7) -0.009(6) -0.011(7)
C30 0.020(7) 0.039(9) 0.035(8) 0.010(7) -0.013(6) -0.011(7)
C31 0.039(9) 0.034(8) 0.038(9) 0.015(7) -0.016(7) -0.017(7)
C32 0.041(8) 0.032(7) 0.033(8) 0.012(6) -0.017(6) -0.019(6)
C33 0.051(7) 0.033(7) 0.036(7) 0.007(6) -0.015(6) -0.022(6)
C34 0.051(7) 0.029(7) 0.037(7) 0.000(6) -0.018(6) -0.022(6)
C35 0.050(7) 0.034(7) 0.045(8) -0.002(6) -0.014(6) -0.017(6)
C36 0.058(7) 0.049(8) 0.057(8) -0.009(7) -0.006(7) -0.024(7)
C37 0.061(8) 0.057(9) 0.068(9) -0.015(7) 0.002(7) -0.017(8)
C38 0.069(9) 0.062(8) 0.074(9) -0.012(8) 0.009(8) -0.014(8)
C39 0.066(9) 0.062(8) 0.073(9) -0.007(7) 0.008(8) -0.007(8)
C40 0.056(9) 0.054(8) 0.065(9) 0.002(7) 0.004(8) 0.004(7)
C41 0.044(8) 0.054(8) 0.049(8) -0.008(7) -0.011(7) -0.002(7)
C42 0.050(8) 0.041(8) 0.042(8) -0.010(6) -0.012(6) -0.008(7)
C43 0.045(7) 0.032(8) 0.037(8) -0.001(6) -0.020(6) -0.002(6)
C44 0.033(8) 0.023(8) 0.032(8) 0.007(6) -0.017(7) -0.007(7)
Os51 0.0166(4) 0.0201(4) 0.0222(4) 0.0078(3) -0.0070(3) -0.0054(3)
Br51 0.0365(11) 0.0527(13) 0.0335(11) 0.0240(10) -0.0224(9) -0.0278(10)
Br52 0.0261(10) 0.0312(11) 0.0336(11) 0.0030(9) -0.0023(8) -0.0077(8)
P51 0.022(3) 0.026(3) 0.027(3) 0.011(2) -0.011(2) -0.009(2)
P52 0.022(2) 0.018(2) 0.022(3) 0.0058(19) -0.008(2) -0.008(2)
C51 0.018(8) 0.025(8) 0.037(9) 0.013(7) 0.007(7) -0.004(6)
O51 0.037(9) 0.024(8) 0.058(10) 0.011(7) -0.001(8) -0.004(7)
C52 0.018(8) 0.025(8) 0.037(9) 0.013(7) 0.007(7) -0.004(6)
O52 0.019(7) 0.037(8) 0.044(9) 0.018(7) -0.013(7) -0.017(6)
C53 0.033(8) 0.021(8) 0.030(8) 0.002(6) -0.002(7) -0.011(7)
C54 0.042(8) 0.029(7) 0.034(8) -0.002(6) 0.002(6) -0.009(6)
C55 0.049(8) 0.042(7) 0.034(8) -0.007(6) -0.007(6) -0.003(7)
C56 0.051(8) 0.055(8) 0.043(8) -0.008(7) -0.016(7) -0.017(6)
C57 0.073(9) 0.058(8) 0.054(9) 0.000(7) -0.029(8) -0.020(7)
C58 0.084(9) 0.055(8) 0.061(9) -0.007(7) -0.025(8) -0.015(7)
C59 0.087(10) 0.058(8) 0.060(9) -0.020(7) -0.031(8) -0.004(8)
C60 0.078(9) 0.054(8) 0.061(8) -0.027(7) -0.027(7) -0.003(7)
C61 0.065(9) 0.054(8) 0.055(8) -0.019(7) -0.020(7) 0.000(7)
C62 0.047(8) 0.032(7) 0.046(8) -0.009(6) -0.014(7) -0.002(6)
C63 0.039(7) 0.025(7) 0.043(8) -0.002(6) -0.010(6) 0.004(6)
C64 0.039(7) 0.030(7) 0.045(8) 0.007(6) -0.008(7) 0.005(6)
C65 0.031(7) 0.032(7) 0.042(8) 0.014(6) -0.012(6) -0.006(6)
C66 0.030(8) 0.032(8) 0.041(9) 0.015(7) -0.014(7) -0.008(7)
C67 0.031(8) 0.045(9) 0.042(8) 0.016(7) -0.020(7) -0.022(7)
C68 0.037(7) 0.049(8) 0.042(8) 0.014(7) -0.017(6) -0.027(7)
C69 0.045(8) 0.060(8) 0.046(8) 0.007(7) -0.012(7) -0.029(7)
C70 0.056(8) 0.065(8) 0.057(9) 0.003(8) -0.012(7) -0.022(7)
C71 0.070(9) 0.065(8) 0.064(9) -0.001(8) -0.013(8) -0.023(7)
C72 0.088(10) 0.069(8) 0.075(10) -0.011(8) -0.011(9) -0.012(8)
C73 0.107(11) 0.070(8) 0.082(10) -0.012(9) -0.007(10) -0.009(9)
C74 0.115(11) 0.075(9) 0.086(10) -0.006(9) -0.003(10) 0.000(9)
C75 0.113(11) 0.080(10) 0.087(10) -0.009(9) 0.000(10) -0.001(9)
C76 0.116(11) 0.084(10) 0.086(10) -0.020(9) 0.001(10) 0.002(9)
C77 0.103(10) 0.077(10) 0.080(10) -0.034(8) 0.000(9) 0.000(9)
C78 0.078(10) 0.057(9) 0.075(9) -0.028(8) -0.003(8) -0.008(8)
C79 0.054(9) 0.036(8) 0.052(8) -0.013(7) -0.010(7) -0.022(7)
C80 0.039(9) 0.025(8) 0.043(9) 0.000(7) -0.015(7) -0.019(7)
C81 0.035(8) 0.025(8) 0.025(7) 0.006(6) -0.009(7) -0.013(7)
C82 0.038(7) 0.029(7) 0.025(6) 0.003(6) -0.011(6) -0.011(6)
C83 0.044(7) 0.033(7) 0.027(7) 0.001(6) -0.007(6) -0.010(6)
C84 0.049(7) 0.037(7) 0.033(7) -0.003(6) -0.003(6) -0.011(6)
C85 0.049(7) 0.032(7) 0.040(8) -0.007(6) -0.005(6) -0.012(6)
C86 0.047(7) 0.033(7) 0.051(8) -0.013(7) -0.002(7) -0.010(6)
C87 0.043(7) 0.038(8) 0.062(8) -0.013(7) 0.000(7) -0.008(6)
C88 0.042(7) 0.045(8) 0.060(8) -0.008(7) 0.002(7) -0.010(7)
C89 0.038(7) 0.047(8) 0.053(7) -0.001(6) -0.004(7) -0.014(6)
C90 0.033(7) 0.055(8) 0.052(7) 0.013(6) -0.014(6) -0.011(6)
C91 0.031(6) 0.064(8) 0.043(7) 0.016(7) -0.025(6) -0.016(6)
C92 0.026(6) 0.060(8) 0.039(8) 0.014(7) -0.014(6) -0.021(6)
C93 0.023(6) 0.051(8) 0.037(8) 0.012(7) -0.008(6) -0.018(6)
C94 0.024(7) 0.048(9) 0.031(9) 0.014(8) -0.007(7) -0.020(7)

loop_
_atom_type_symbol
_atom_type_description
_atom_type_scat_dispersion_real
_atom_type_scat_dispersion_imag
_atom_type_scat_source
C C 0.0033 0.0016 'International Tables Vol C Tables 4.2.6.8 and 6.1.1.4'
H H 0.0000 0.0000 'International Tables Vol C Tables 4.2.6.8 and 6.1.1.4'
O O 0.0106 0.0060 'International Tables Vol C Tables 4.2.6.8 and 6.1.1.4'
P P 0.1023 0.0942 'International Tables Vol C Tables 4.2.6.8 and 6.1.1.4'
Br Br -0.2901 2.4595 'International Tables Vol C Tables 4.2.6.8 and 6.1.1.4'
Os Os -1.2165 7.6030 'International Tables Vol C Tables 4.2.6.8 and 6.1.1.4'

loop_
_geom_angle_atom_site_label_1
_geom_angle_atom_site_label_2
_geom_angle_atom_site_label_3
_geom_angle
C2 Os1 C1 91.9(10)
C2 Os1 P1 91.0(6)
C1 Os1 P1 91.5(6)
C2 Os1 P2 90.3(6)
C1 Os1 P2 92.6(6)
P1 Os1 P2 175.62(17)
C2 Os1 Br1 176.1(7)
C1 Os1 Br1 85.7(7)
P1 Os1 Br1 92.11(12)
P2 Os1 Br1 86.75(13)
C2 Os1 Br2 90.6(7)
C1 Os1 Br2 177.4(7)
P1 Os1 Br2 87.62(12)
P2 Os1 Br2 88.19(13)
Br1 Os1 Br2 91.83(7)
C17 P1 C16 100.0(9)
C17 P1 C3 101.5(9)
C16 P1 C3 104.6(9)
C17 P1 Os1 115.7(7)
C16 P1 Os1 115.4(6)
C3 P1 Os1 117.3(6)
C31 P2 C44 104.6(10)
C31 P2 C30 105.6(9)
C44 P2 C30 100.5(8)
C31 P2 Os1 111.2(6)
C44 P2 Os1 112.7(6)
C30 P2 Os1 120.6(7)
O1 C1 Os1 176(2)
O2 C2 Os1 175(2)
C4 C3 P1 116.2(13)
C4 C3 H3A 105.0
P1 C3 H3A 107.1
C4 C3 H3B 112.4
P1 C3 H3B 108.2
H3A C3 H3B 107.5
C5 C4 C3 112.6(15)
C5 C4 H4A 106.0
C3 C4 H4A 105.3
C5 C4 H4B 111.5
C3 C4 H4B 113.0
H4A C4 H4B 107.8
C4 C5 C6 116.3(17)
C4 C5 H5A 110.3
C6 C5 H5A 108.2
C4 C5 H5B 105.2
C6 C5 H5B 109.3
H5A C5 H5B 107.3
C7 C6 C5 113.3(18)
C7 C6 H6A 107.6
C5 C6 H6A 107.9
C7 C6 H6B 111.0
C5 C6 H6B 109.3
H6A C6 H6B 107.6
C6 C7 C8 113.1(18)
C6 C7 H7A 108.6
C8 C7 H7A 109.1
C6 C7 H7B 106.6
C8 C7 H7B 111.6
H7A C7 H7B 107.7
C7 C8 C9 111.9(19)
C7 C8 H8A 109.0
C9 C8 H8A 108.7
C7 C8 H8B 111.2
C9 C8 H8B 108.3
H8A C8 H8B 107.5
C10 C9 C8 116(2)
C10 C9 H9A 107.1
C8 C9 H9A 109.2
C10 C9 H9B 107.3
C8 C9 H9B 108.8
H9A C9 H9B 108.1
C11 C10 C9 113.2(19)
C11 C10 H10A 107.0
C9 C10 H10A 106.3
C11 C10 H10B 111.4
C9 C10 H10B 111.4
H10A C10 H10B 107.1
C12 C11 C10 113.0(17)
C12 C11 H11A 110.0
C10 C11 H11A 107.6
C12 C11 H11B 106.6
C10 C11 H11B 112.1
H11A C11 H11B 107.4
C11 C12 C13 114.2(18)
C11 C12 H12A 106.7
C13 C12 H12A 108.1
C11 C12 H12B 110.1
C13 C12 H12B 110.0
H12A C12 H12B 107.4
C12 C13 C14 114.0(18)
C12 C13 H13A 107.5
C14 C13 H13A 108.1
C12 C13 H13B 109.4
C14 C13 H13B 110.1
H13A C13 H13B 107.5
C15 C14 C13 113.3(16)
C15 C14 H14A 110.0
C13 C14 H14A 109.3
C15 C14 H14B 109.0
C13 C14 H14B 107.5
H14A C14 H14B 107.7
C14 C15 C16 110.8(14)
C14 C15 H15A 109.4
C16 C15 H15A 110.0
C14 C15 H15B 110.4
C16 C15 H15B 108.4
H15A C15 H15B 107.9
C15 C16 P1 116.6(13)
C15 C16 H16A 108.8
P1 C16 H16A 109.1
C15 C16 H16B 106.5
P1 C16 H16B 108.5
H16A C16 H16B 106.9
C18 C17 P1 115.8(15)
C18 C17 H17A 109.1
P1 C17 H17A 107.5
C18 C17 H17B 108.9
P1 C17 H17B 108.1
H17A C17 H17B 107.2
C19 C18 C17 110.8(18)
C19 C18 H18A 109.3
C17 C18 H18A 109.6
C19 C18 H18B 108.1
C17 C18 H18B 110.8
H18A C18 H18B 108.2
C18 C19 C20 110(2)
C18 C19 H19A 107.8
C20 C19 H19A 106.4
C18 C19 H19B 108.3
C20 C19 H19B 116.8
H19A C19 H19B 107.7
C21 C20 C19 138(3)
C21 C20 H20A 91.4
C19 C20 H20A 108.2
C21 C20 H20B 92.8
C19 C20 H20B 114.8
H20A C20 H20B 107.4
C20 C21 C22 108(3)
C20 C21 H21A 130.2
C22 C21 H21A 121.6
C20 C21 H21B 84.0
C22 C21 H21B 68.1
H21A C21 H21B 107.5
C21 C22 C23 90(3)
C21 C22 H21B 37.7
C23 C22 H21B 126.1
C21 C22 H22A 108.2
C23 C22 H22A 96.8
H21B C22 H22A 108.3
C21 C22 H22B 139.1
C23 C22 H22B 105.0
H21B C22 H22B 111.0
H22A C22 H22B 107.6
C24 C23 C22 91(3)
C24 C23 H23A 109.1
C22 C23 H23A 115.2
C24 C23 H23B 118.6
C22 C23 H23B 107.5
H23A C23 H23B 113.9
C23 C24 C25 115(3)
C23 C24 H24A 104.3
C25 C24 H24A 106.7
C23 C24 H24B 106.5
C25 C24 H24B 115.3
H24A C24 H24B 108.3
C26 C25 C24 116(3)
C26 C25 H25A 105.9
C24 C25 H25A 106.3
C26 C25 H25B 108.0
C24 C25 H25B 112.8
H25A C25 H25B 106.8
C27 C26 C25 115(2)
C27 C26 H26A 106.6
C25 C26 H26A 109.3
C27 C26 H26B 109.6
C25 C26 H26B 108.3
H26A C26 H26B 108.1
C26 C27 C28 114(2)
C26 C27 H27A 109.8
C28 C27 H27A 108.3
C26 C27 H27B 106.3
C28 C27 H27B 109.9
H27A C27 H27B 108.1
C27 C28 C29 117(2)
C27 C28 H28A 108.8
C29 C28 H28A 109.6
C27 C28 H28B 106.9
C29 C28 H28B 107.2
H28A C28 H28B 106.9
C28 C29 C30 110.4(16)
C28 C29 H29A 110.4
C30 C29 H29A 108.6
C28 C29 H29B 108.6
C30 C29 H29B 110.7
H29A C29 H29B 108.1
C29 C30 P2 114.7(13)
C29 C30 H30A 110.0
P2 C30 H30A 108.1
C29 C30 H30B 108.2
P2 C30 H30B 107.8
H30A C30 H30B 107.8
C32 C31 P2 119.3(14)
C32 C31 H31A 108.9
P2 C31 H31A 109.9
C32 C31 H31B 106.3
P2 C31 H31B 104.8
H31A C31 H31B 106.9
C31 C32 C33 109.5(15)
C31 C32 H32A 111.3
C33 C32 H32A 110.7
C31 C32 H32B 108.9
C33 C32 H32B 108.4
H32A C32 H32B 108.0
C34 C33 C32 114.2(15)
C34 C33 H33A 104.6
C32 C33 H33A 107.3
C34 C33 H33B 113.4
C32 C33 H33B 109.5
H33A C33 H33B 107.3
C35 C34 C33 111.9(17)
C35 C34 H34A 107.9
C33 C34 H34A 107.6
C35 C34 H34B 107.3
C33 C34 H34B 114.2
H34A C34 H34B 107.7
C34 C35 C36 114.5(18)
C34 C35 H35A 108.2
C36 C35 H35A 108.4
C34 C35 H35B 111.4
C36 C35 H35B 106.2
H35A C35 H35B 108.0
C37 C36 C35 113.2(18)
C37 C36 H36A 111.5
C35 C36 H36A 106.6
C37 C36 H36B 108.4
C35 C36 H36B 108.8
H36A C36 H36B 108.2
C36 C37 C38 109(2)
C36 C37 H37A 108.9
C38 C37 H37A 105.5
C36 C37 H37B 111.5
C38 C37 H37B 113.5
H37A C37 H37B 108.2
C37 C38 C39 121(2)
C37 C38 H38A 108.1
C39 C38 H38A 113.7
C37 C38 H38B 104.7
C39 C38 H38B 100.3
H38A C38 H38B 107.6
C40 C39 C38 103(2)
C40 C39 H39A 110.7
C38 C39 H39A 115.7
C40 C39 H39B 108.7
C38 C39 H39B 110.6
H39A C39 H39B 107.5
C39 C40 C41 118(2)
C39 C40 H40A 109.8
C41 C40 H40A 104.7
C39 C40 H40B 107.4
C41 C40 H40B 108.9
H40A C40 H40B 107.1
C40 C41 C42 118(2)
C40 C41 H41A 110.8
C42 C41 H41A 104.4
C40 C41 H41B 109.8
C42 C41 H41B 105.6
H41A C41 H41B 107.3
C41 C42 C43 114.7(18)
C41 C42 H42A 105.8
C43 C42 H42A 108.1
C41 C42 H42B 115.1
C43 C42 H42B 104.9
H42A C42 H42B 107.8
C42 C43 C44 114.4(17)
C42 C43 H43A 113.4
C44 C43 H43A 109.5
C42 C43 H43B 105.3
C44 C43 H43B 105.6
H43A C43 H43B 108.1
C43 C44 P2 114.0(13)
C43 C44 H44A 110.4
P2 C44 H44A 108.5
C43 C44 H44B 105.5
P2 C44 H44B 110.3
H44A C44 H44B 108.1
C51 Os51 C52 92.3(9)
C51 Os51 P52 91.6(6)
C52 Os51 P52 91.1(6)
C51 Os51 P51 89.8(6)
C52 Os51 P51 93.1(6)
P52 Os51 P51 175.52(17)
C51 Os51 Br52 175.8(6)
C52 Os51 Br52 85.4(6)
P52 Os51 Br52 92.02(12)
P51 Os51 Br52 86.83(13)
C51 Os51 Br51 90.4(7)
C52 Os51 Br51 177.0(6)
P52 Os51 Br51 87.62(12)
P51 Os51 Br51 88.10(13)
Br52 Os51 Br51 91.89(7)
C67 P51 C53 101.4(8)
C67 P51 C66 106.7(10)
C53 P51 C66 104.4(10)
C67 P51 Os51 120.2(7)
C53 P51 Os51 112.2(6)
C66 P51 Os51 110.5(6)
C81 P52 C80 100.2(8)
C81 P52 C94 104.7(9)
C80 P52 C94 102.0(9)
C81 P52 Os51 115.2(6)
C80 P52 Os51 115.6(7)
C94 P52 Os51 116.9(6)
O51 C51 Os51 175(2)
O52 C52 Os51 175.2(19)
C54 C53 P51 115.7(13)
C54 C53 H53A 106.6
P51 C53 H53A 108.2
C54 C53 H53B 111.8
P51 C53 H53B 106.3
H53A C53 H53B 107.9
C55 C54 C53 113.3(17)
C55 C54 H54A 106.2
C53 C54 H54A 107.0
C55 C54 H54B 110.0
C53 C54 H54B 112.0
H54A C54 H54B 108.0
C54 C55 C56 114.0(18)
C54 C55 H55A 109.7
C56 C55 H55A 109.2
C54 C55 H55B 110.0
C56 C55 H55B 106.4
H55A C55 H55B 107.3
C55 C56 C57 112.0(19)
C55 C56 H56A 110.6
C57 C56 H56A 107.7
C55 C56 H56B 109.9
C57 C56 H56B 108.5
H56A C56 H56B 107.9
C58 C57 C56 116.3(19)
C58 C57 H57A 109.6
C56 C57 H57A 107.0
C58 C57 H57B 108.9
C56 C57 H57B 107.3
H57A C57 H57B 107.3
C59 C58 C57 110(2)
C59 C58 H58A 109.6
C57 C58 H58A 109.2
C59 C58 H58B 111.2
C57 C58 H58B 109.8
H58A C58 H58B 107.5
C58 C59 C60 113(2)
C58 C59 H59A 112.6
C60 C59 H59A 106.0
C58 C59 H59B 106.0
C60 C59 H59B 110.6
H59A C59 H59B 108.1
C59 C60 C61 117(2)
C59 C60 H60A 108.6
C61 C60 H60A 110.2
C59 C60 H60B 105.8
C61 C60 H60B 107.2
H60A C60 H60B 107.7
C62 C61 C60 109.3(18)
C62 C61 H61A 109.5
C60 C61 H61A 107.8
C62 C61 H61B 111.2
C60 C61 H61B 110.6
H61A C61 H61B 108.3
C63 C62 C61 116.9(19)
C63 C62 H62A 105.0
C61 C62 H62A 109.0
C63 C62 H62B 106.8
C61 C62 H62B 110.7
H62A C62 H62B 108.0
C62 C63 C64 111.6(18)
C62 C63 H63A 104.7
C64 C63 H63A 107.2
C62 C63 H63B 114.4
C64 C63 H63B 111.0
H63A C63 H63B 107.4
C63 C64 C65 114.9(16)
C63 C64 H64A 106.9
C65 C64 H64A 105.6
C63 C64 H64B 110.5
C65 C64 H64B 111.0
H64A C64 H64B 107.4
C66 C65 C64 108.5(15)
C66 C65 H65A 112.7
C64 C65 H65A 112.7
C66 C65 H65B 107.1
C64 C65 H65B 107.1
H65A C65 H65B 108.4
C65 C66 P51 116.7(13)
C65 C66 H66A 110.7
P51 C66 H66A 107.9
C65 C66 H66B 105.4
P51 C66 H66B 108.2
H66A C66 H66B 107.5
C68 C67 P51 115.9(13)
C68 C67 H67A 107.1
P51 C67 H67A 108.7
C68 C67 H67B 109.2
P51 C67 H67B 107.9
H67A C67 H67B 107.7
C69 C68 C67 112.3(17)
C69 C68 H68A 106.5
C67 C68 H68A 108.1
C69 C68 H68B 111.2
C67 C68 H68B 110.3
H68A C68 H68B 108.2
C70 C69 C68 116(2)
C70 C69 H69A 107.6
C68 C69 H69A 109.2
C70 C69 H69B 108.9
C68 C69 H69B 108.0
H69A C69 H69B 106.8
C69 C70 C71 112(2)
C69 C70 H70A 110.8
C71 C70 H70A 109.2
C69 C70 H70B 107.2
C71 C70 H70B 109.3
H70A C70 H70B 107.9
C70 C71 C72 111(2)
C70 C71 H71A 109.1
C72 C71 H71A 111.0
C70 C71 H71B 109.1
C72 C71 H71B 108.6
H71A C71 H71B 107.9
C73 C72 C71 104(2)
C73 C72 H72A 113.6
C71 C72 H72A 113.5
C73 C72 H72B 104.6
C71 C72 H72B 110.9
H72A C72 H72B 109.4
C74 C73 C72 118(3)
C74 C73 H73A 110.8
C72 C73 H73A 111.1
C74 C73 H73B 105.7
C72 C73 H73B 102.4
H73A C73 H73B 107.8
C73 C74 C75 112(3)
C73 C74 H74A 105.4
C75 C74 H74A 111.3
C73 C74 H74B 110.5
C75 C74 H74B 109.9
H74A C74 H74B 107.6
C74 C75 C76 84(3)
C74 C75 H75A 113.1
C76 C75 H75A 127.2
C74 C75 H75B 108.8
C76 C75 H75B 111.5
H75A C75 H75B 109.3
C77 C76 C75 102(3)
C77 C76 H76A 95.7
C75 C76 H76A 93.3
C77 C76 H76B 124.2
C75 C76 H76B 126.2
H76A C76 H76B 106.9
C76 C77 C78 109(3)
C76 C77 H77A 100.9
C78 C77 H77A 102.0
C76 C77 H77B 124.7
C78 C77 H77B 110.5
H77A C77 H77B 107.0
C79 C78 C77 111(2)
C79 C78 H78A 117.1
C77 C78 H78A 107.7
C79 C78 H78B 103.0
C77 C78 H78B 108.3
H78A C78 H78B 108.9
C78 C79 C80 109.8(18)
C78 C79 H79A 102.7
C80 C79 H79A 108.4
C78 C79 H79B 116.8
C80 C79 H79B 110.0
H79A C79 H79B 108.7
C79 C80 P52 114.9(14)
C79 C80 H80A 107.4
P52 C80 H80A 109.5
C79 C80 H80B 108.0
P52 C80 H80B 109.1
H80A C80 H80B 107.7
C82 C81 P52 117.7(13)
C82 C81 H81A 109.3
P52 C81 H81A 107.6
C82 C81 H81B 107.2
P52 C81 H81B 107.7
H81A C81 H81B 106.9
C83 C82 C81 111.7(14)
C83 C82 H82A 108.2
C81 C82 H82A 110.6
C83 C82 H82B 110.3
C81 C82 H82B 108.3
H82A C82 H82B 107.7
C82 C83 C84 112.8(16)
C82 C83 H83A 109.6
C84 C83 H83A 111.4
C82 C83 H83B 107.5
C84 C83 H83B 108.0
H83A C83 H83B 107.3
C83 C84 C85 114.7(18)
C83 C84 H84A 106.0
C85 C84 H84A 108.2
C83 C84 H84B 110.7
C85 C84 H84B 109.5
H84A C84 H84B 107.4
C86 C85 C84 113.6(17)
C86 C85 H85A 108.5
C84 C85 H85A 109.6
C86 C85 H85B 109.1
C84 C85 H85B 108.1
H85A C85 H85B 107.8
C85 C86 C87 111.5(16)
C85 C86 H86A 108.2
C87 C86 H86A 112.2
C85 C86 H86B 109.3
C87 C86 H86B 107.9
H86A C86 H86B 107.8
C86 C87 C88 112.3(18)
C86 C87 H87A 107.4
C88 C87 H87A 107.4
C86 C87 H87B 112.1
C88 C87 H87B 109.6
H87A C87 H87B 107.8
C89 C88 C87 115.6(19)
C89 C88 H88A 111.2
C87 C88 H88A 109.6
C89 C88 H88B 104.1
C87 C88 H88B 108.2
H88A C88 H88B 107.6
C90 C89 C88 111.7(18)
C90 C89 H89A 108.0
C88 C89 H89A 112.6
C90 C89 H89B 108.4
C88 C89 H89B 108.6
H89A C89 H89B 107.4
C89 C90 C91 110.5(18)
C89 C90 H90A 108.7
C91 C90 H90A 110.2
C89 C90 H90B 109.1
C91 C90 H90B 110.4
H90A C90 H90B 107.8
C92 C91 C90 114.5(17)
C92 C91 H91A 108.3
C90 C91 H91A 107.0
C92 C91 H91B 109.4
C90 C91 H91B 109.6
H91A C91 H91B 107.6
C91 C92 C93 116.4(17)
C91 C92 H92A 108.2
C93 C92 H92A 108.0
C91 C92 H92B 107.9
C93 C92 H92B 108.6
H92A C92 H92B 107.3
C92 C93 C94 111.7(16)
C92 C93 H93A 109.5
C94 C93 H93A 109.9
C92 C93 H93B 108.8
C94 C93 H93B 108.9
H93A C93 H93B 107.9
C93 C94 P52 116.2(14)
C93 C94 H94A 107.3
P52 C94 H94A 107.8
C93 C94 H94B 108.3
P52 C94 H94B 109.8
H94A C94 H94B 107.1

loop_
_geom_bond_atom_site_label_1
_geom_bond_atom_site_label_2
_geom_bond_distance
Os1 C2 1.88(2)
Os1 C1 1.89(3)
Os1 P1 2.406(5)
Os1 P2 2.411(5)
Os1 Br1 2.574(2)
Os1 Br2 2.577(2)
P1 C17 1.81(2)
P1 C16 1.836(19)
P1 C3 1.844(19)
P2 C31 1.82(2)
P2 C44 1.83(2)
P2 C30 1.85(2)
C1 O1 1.07(3)
C2 O2 1.15(3)
C3 C4 1.538(17)
C3 H3A 0.9704
C3 H3B 0.9650
C4 C5 1.527(17)
C4 H4A 0.9706
C4 H4B 0.9644
C5 C6 1.528(17)
C5 H5A 0.9647
C5 H5B 0.9699
C6 C7 1.525(18)
C6 H6A 0.9651
C6 H6B 0.9697
C7 C8 1.533(18)
C7 H7A 0.9647
C7 H7B 0.9710
C8 C9 1.547(18)
C8 H8A 0.9646
C8 H8B 0.9708
C9 C10 1.539(18)
C9 H9A 0.9692
C9 H9B 0.9705
C10 C11 1.534(18)
C10 H10A 0.9696
C10 H10B 0.9658
C11 C12 1.528(18)
C11 H11A 0.9695
C11 H11B 0.9658
C12 C13 1.531(18)
C12 H12A 0.9662
C12 H12B 0.9691
C13 C14 1.538(17)
C13 H13A 0.9651
C13 H13B 0.9683
C14 C15 1.526(17)
C14 H14A 0.9653
C14 H14B 0.9693
C15 C16 1.529(17)
C15 H15A 0.9687
C15 H15B 0.9656
C16 H16A 0.9670
C16 H16B 0.9682
C17 C18 1.531(18)
C17 H17A 0.9700
C17 H17B 0.9653
C18 C19 1.530(18)
C18 H18A 0.9649
C18 H18B 0.9711
C19 C20 1.530(19)
C19 H19A 0.9709
C19 H19B 0.9642
C20 C21 1.522(19)
C20 H20A 0.9716
C20 H20B 0.9648
C21 C22 1.525(19)
C21 H21A 0.9645
C21 H21B 0.9695
C22 C23 1.55(2)
C22 H21B 1.4707
C22 H22A 0.9662
C22 H22B 0.9677
C23 C24 1.534(19)
C23 H23A 0.9688
C23 H23B 0.9662
C24 C25 1.550(19)
C24 H24A 0.9683
C24 H24B 0.9663
C25 C26 1.536(19)
C25 H25A 0.9640
C25 H25B 0.9661
C26 C27 1.524(18)
C26 H26A 0.9677
C26 H26B 0.9642
C27 C28 1.529(18)
C27 H27A 0.9641
C27 H27B 0.9676
C28 C29 1.536(17)
C28 H28A 0.9690
C28 H28B 0.9641
C29 C30 1.536(17)
C29 H29A 0.9696
C29 H29B 0.9690
C30 H30A 0.9694
C30 H30B 0.9694
C31 C32 1.529(17)
C31 H31A 0.9668
C31 H31B 0.9636
C32 C33 1.539(17)
C32 H32A 0.9663
C32 H32B 0.9638
C33 C34 1.523(17)
C33 H33A 0.9639
C33 H33B 0.9661
C34 C35 1.522(17)
C34 H34A 0.9688
C34 H34B 0.9658
C35 C36 1.533(18)
C35 H35A 0.9685
C35 H35B 0.9713
C36 C37 1.527(18)
C36 H36A 0.9712
C36 H36B 0.9686
C37 C38 1.553(18)
C37 H37A 0.9679
C37 H37B 0.9714
C38 C39 1.561(19)
C38 H38A 0.9645
C38 H38B 0.9679
C39 C40 1.498(19)
C39 H39A 0.9652
C39 H39B 0.9652
C40 C41 1.509(18)
C40 H40A 0.9668
C40 H40B 0.9641
C41 C42 1.520(18)
C41 H41A 0.9675
C41 H41B 0.9638
C42 C43 1.522(17)
C42 H42A 0.9670
C42 H42B 0.9712
C43 C44 1.524(17)
C43 H43A 0.9682
C43 H43B 0.9710
C44 H44A 0.9696
C44 H44B 0.9697
Os51 C51 1.86(2)
Os51 C52 1.91(3)
Os51 P52 2.404(4)
Os51 P51 2.415(5)
Os51 Br52 2.572(2)
Os51 Br51 2.577(2)
P51 C67 1.83(2)
P51 C53 1.83(2)
P51 C66 1.843(19)
P52 C81 1.829(19)
P52 C80 1.83(2)
P52 C94 1.849(19)
C51 O51 1.16(2)
C52 O52 1.03(3)
C53 C54 1.532(17)
C53 H53A 0.9705
C53 H53B 0.9669
C54 C55 1.519(18)
C54 H54A 0.9703
C54 H54B 0.9674
C55 C56 1.532(18)
C55 H55A 0.9646
C55 H55B 0.9678
C56 C57 1.537(18)
C56 H56A 0.9672
C56 H56B 0.9643
C57 C58 1.530(18)
C57 H57A 0.9642
C57 H57B 0.9671
C58 C59 1.520(18)
C58 H58A 0.9671
C58 H58B 0.9642
C59 C60 1.527(18)
C59 H59A 0.9644
C59 H59B 0.9701
C60 C61 1.530(19)
C60 H60A 0.9714
C60 H60B 0.9639
C61 C62 1.524(18)
C61 H61A 0.9648
C61 H61B 0.9713
C62 C63 1.523(18)
C62 H62A 0.9647
C62 H62B 0.9713
C63 C64 1.526(17)
C63 H63A 0.9649
C63 H63B 0.9664
C64 C65 1.536(17)
C64 H64A 0.9674
C64 H64B 0.9656
C65 C66 1.525(17)
C65 H65A 0.9654
C65 H65B 0.9672
C66 H66A 0.9647
C66 H66B 0.9674
C67 C68 1.541(17)
C67 H67A 0.9667
C67 H67B 0.9710
C68 C69 1.528(17)
C68 H68A 0.9664
C68 H68B 0.9712
C69 C70 1.515(18)
C69 H69A 0.9712
C69 H69B 0.9671
C70 C71 1.536(18)
C70 H70A 0.9672
C70 H70B 0.9663
C71 C72 1.541(19)
C71 H71A 0.9673
C71 H71B 0.9667
C72 C73 1.540(19)
C72 H72A 0.9670
C72 H72B 0.9667
C73 C74 1.538(19)
C73 H73A 0.9651
C73 H73B 0.9653
C74 C75 1.539(19)
C74 H74A 0.9652
C74 H74B 0.9652
C75 C76 1.542(19)
C75 H75A 0.9656
C75 H75B 0.9692
C76 C77 1.525(19)
C76 H76A 0.9670
C76 H76B 0.9708
C77 C78 1.533(19)
C77 H77A 0.9657
C77 H77B 0.9706
C78 C79 1.522(18)
C78 H78A 0.9660
C78 H78B 0.9713
C79 C80 1.530(17)
C79 H79A 0.9712
C79 H79B 0.9661
C80 H80A 0.9706
C80 H80B 0.9652
C81 C82 1.532(17)
C81 H81A 0.9653
C81 H81B 0.9698
C82 C83 1.532(17)
C82 H82A 0.9673
C82 H82B 0.9681
C83 C84 1.532(17)
C83 H83A 0.9680
C83 H83B 0.9674
C84 C85 1.534(18)
C84 H84A 0.9682
C84 H84B 0.9675
C85 C86 1.526(17)
C85 H85A 0.9684
C85 H85B 0.9668
C86 C87 1.529(18)
C86 H86A 0.9695
C86 H86B 0.9663
C87 C88 1.540(18)
C87 H87A 0.9656
C87 H87B 0.9701
C88 C89 1.537(18)
C88 H88A 0.9668
C88 H88B 0.9699
C89 C90 1.534(18)
C89 H89A 0.9681
C89 H89B 0.9663
C90 C91 1.539(18)
C90 H90A 0.9683
C90 H90B 0.9662
C91 C92 1.529(17)
C91 H91A 0.9699
C91 H91B 0.9667
C92 C93 1.533(17)
C92 H92A 0.9702
C92 H92B 0.9666
C93 C94 1.535(17)
C93 H93A 0.9666
C93 H93B 0.9711
C94 H94A 0.9712
C94 H94B 0.9666

loop_
_geom_torsion_atom_site_label_1
_geom_torsion_atom_site_label_2
_geom_torsion_atom_site_label_3
_geom_torsion_atom_site_label_4
_geom_torsion
C2 Os1 P1 C17 -178.5(10)
C1 Os1 P1 C17 89.5(10)
P2 Os1 P1 C17 -71(2)
Br1 Os1 P1 C17 3.7(7)
Br2 Os1 P1 C17 -88.0(7)
C2 Os1 P1 C16 65.3(10)
C1 Os1 P1 C16 -26.7(10)
P2 Os1 P1 C16 173(2)
Br1 Os1 P1 C16 -112.5(7)
Br2 Os1 P1 C16 155.8(7)
C2 Os1 P1 C3 -58.7(10)
C1 Os1 P1 C3 -150.6(10)
P2 Os1 P1 C3 49(2)
Br1 Os1 P1 C3 123.6(7)
Br2 Os1 P1 C3 31.8(7)
C2 Os1 P2 C31 34.4(11)
C1 Os1 P2 C31 126.3(11)
P1 Os1 P2 C31 -73(2)
Br1 Os1 P2 C31 -148.1(8)
Br2 Os1 P2 C31 -56.2(8)
C2 Os1 P2 C44 -82.7(9)
C1 Os1 P2 C44 9.3(9)
P1 Os1 P2 C44 170(2)
Br1 Os1 P2 C44 94.9(6)
Br2 Os1 P2 C44 -173.2(6)
C2 Os1 P2 C30 158.8(10)
C1 Os1 P2 C30 -109.3(9)
P1 Os1 P2 C30 51(2)
Br1 Os1 P2 C30 -23.7(7)
Br2 Os1 P2 C30 68.2(7)
C2 Os1 C1 O1 -168(24)
P1 Os1 C1 O1 -77(24)
P2 Os1 C1 O1 101(24)
Br1 Os1 C1 O1 15(24)
Br2 Os1 C1 O1 -7(35)
C1 Os1 C2 O2 -33(19)
P1 Os1 C2 O2 -124(19)
P2 Os1 C2 O2 60(19)
Br1 Os1 C2 O2 20(27)
Br2 Os1 C2 O2 148(19)
C17 P1 C3 C4 -177.3(15)
C16 P1 C3 C4 -73.6(15)
Os1 P1 C3 C4 55.6(16)
P1 C3 C4 C5 169.6(14)
C3 C4 C5 C6 163.8(18)
C4 C5 C6 C7 59(3)
C5 C6 C7 C8 72(3)
C6 C7 C8 C9 176.2(19)
C7 C8 C9 C10 58(3)
C8 C9 C10 C11 55(3)
C9 C10 C11 C12 -172(2)
C10 C11 C12 C13 -170(2)
C11 C12 C13 C14 -58(3)
C12 C13 C14 C15 -59(3)
C13 C14 C15 C16 -173.2(18)
C14 C15 C16 P1 -155.6(15)
C17 P1 C16 C15 -172.2(15)
C3 P1 C16 C15 83.0(16)
Os1 P1 C16 C15 -47.3(16)
C16 P1 C17 C18 -164.7(16)
C3 P1 C17 C18 -57.5(18)
Os1 P1 C17 C18 70.7(17)
P1 C17 C18 C19 -158.4(19)
C17 C18 C19 C20 174(3)
C18 C19 C20 C21 -156(5)
C19 C20 C21 C22 31(7)
C20 C21 C22 C23 118(4)
C21 C22 C23 C24 -156(3)
C22 C23 C24 C25 163(4)
C23 C24 C25 C26 -71(5)
C24 C25 C26 C27 -147(3)
C25 C26 C27 C28 -175(3)
C26 C27 C28 C29 -61(3)
C27 C28 C29 C30 -70(3)
C28 C29 C30 P2 -172.9(15)
C31 P2 C30 C29 60.9(18)
C44 P2 C30 C29 169.5(16)
Os1 P2 C30 C29 -66.0(17)
C44 P2 C31 C32 -58(2)
C30 P2 C31 C32 47(2)
Os1 P2 C31 C32 179.7(15)
P2 C31 C32 C33 165.0(16)
C31 C32 C33 C34 171.9(19)
C32 C33 C34 C35 60(3)
C33 C34 C35 C36 54(3)
C34 C35 C36 C37 -179(2)
C35 C36 C37 C38 162(2)
C36 C37 C38 C39 -50(4)
C37 C38 C39 C40 -57(4)
C38 C39 C40 C41 -158(2)
C39 C40 C41 C42 -53(3)
C40 C41 C42 C43 -54(3)
C41 C42 C43 C44 -56(3)
C42 C43 C44 P2 -170.7(15)
C31 P2 C44 C43 -56.0(17)
C30 P2 C44 C43 -165.4(15)
Os1 P2 C44 C43 64.9(16)
C51 Os51 P51 C67 158.9(10)
C52 Os51 P51 C67 -108.8(9)
P52 Os51 P51 C67 52(2)
Br52 Os51 P51 C67 -23.6(7)
Br51 Os51 P51 C67 68.4(7)
C51 Os51 P51 C53 -82.1(10)
C52 Os51 P51 C53 10.2(9)
P52 Os51 P51 C53 171(2)
Br52 Os51 P51 C53 95.4(6)
Br51 Os51 P51 C53 -172.6(6)
C51 Os51 P51 C66 33.9(11)
C52 Os51 P51 C66 126.2(10)
P52 Os51 P51 C66 -73(2)
Br52 Os51 P51 C66 -148.5(8)
Br51 Os51 P51 C66 -56.5(8)
C51 Os51 P52 C81 65.1(10)
C52 Os51 P52 C81 -27.3(9)
P51 Os51 P52 C81 172(2)
Br52 Os51 P52 C81 -112.7(7)
Br51 Os51 P52 C81 155.5(7)
C51 Os51 P52 C80 -178.7(10)
C52 Os51 P52 C80 89.0(9)
P51 Os51 P52 C80 -71(2)
Br52 Os51 P52 C80 3.5(7)
Br51 Os51 P52 C80 -88.3(7)
C51 Os51 P52 C94 -58.5(10)
C52 Os51 P52 C94 -150.9(9)
P51 Os51 P52 C94 49(2)
Br52 Os51 P52 C94 123.6(7)
Br51 Os51 P52 C94 31.8(7)
C52 Os51 C51 O51 -20(20)
P52 Os51 C51 O51 -111(20)
P51 Os51 C51 O51 73(20)
Br52 Os51 C51 O51 38(27)
Br51 Os51 C51 O51 161(20)
C51 Os51 C52 O52 -178(100)
P52 Os51 C52 O52 -87(21)
P51 Os51 C52 O52 92(21)
Br52 Os51 C52 O52 5(21)
Br51 Os51 C52 O52 -21(30)
C67 P51 C53 C54 -165.5(16)
C66 P51 C53 C54 -54.8(17)
Os51 P51 C53 C54 64.9(16)
P51 C53 C54 C55 -171.9(15)
C53 C54 C55 C56 -63(3)
C54 C55 C56 C57 -59(3)
C55 C56 C57 C58 -161(2)
C56 C57 C58 C59 178(2)
C57 C58 C59 C60 75(3)
C58 C59 C60 C61 -95(3)
C59 C60 C61 C62 162(2)
C60 C61 C62 C63 -180(2)
C61 C62 C63 C64 54(3)
C62 C63 C64 C65 62(3)
C63 C64 C65 C66 171(2)
C64 C65 C66 P51 166.7(17)
C67 P51 C66 C65 46(2)
C53 P51 C66 C65 -61.1(19)
Os51 P51 C66 C65 178.1(15)
C53 P51 C67 C68 168.9(16)
C66 P51 C67 C68 59.9(19)
Os51 P51 C67 C68 -66.8(18)
P51 C67 C68 C69 -172.9(16)
C67 C68 C69 C70 -65(3)
C68 C69 C70 C71 -63(3)
C69 C70 C71 C72 -162(3)
C70 C71 C72 C73 -176(3)
C71 C72 C73 C74 79(4)
C72 C73 C74 C75 -172(3)
C73 C74 C75 C76 81(4)
C74 C75 C76 C77 149(3)
C75 C76 C77 C78 -91(4)
C76 C77 C78 C79 -98(3)
C77 C78 C79 C80 178(2)
C78 C79 C80 P52 -158(2)
C81 P52 C80 C79 -164.3(16)
C94 P52 C80 C79 -56.7(17)
Os51 P52 C80 C79 71.2(16)
C80 P52 C81 C82 -171.3(15)
C94 P52 C81 C82 83.2(16)
Os51 P52 C81 C82 -46.6(17)
P52 C81 C82 C83 -155.2(15)
C81 C82 C83 C84 -175.0(18)
C82 C83 C84 C85 -60(3)
C83 C84 C85 C86 -58(3)
C84 C85 C86 C87 -171(2)
C85 C86 C87 C88 -172(2)
C86 C87 C88 C89 59(3)
C87 C88 C89 C90 56(3)
C88 C89 C90 C91 176.4(19)
C89 C90 C91 C92 74(2)
C90 C91 C92 C93 56(3)
C91 C92 C93 C94 166.3(18)
C92 C93 C94 P52 169.9(15)
C81 P52 C94 C93 -73.6(16)
C80 P52 C94 C93 -177.6(15)
Os51 P52 C94 C93 55.3(17)
